data_1576615
loop_
_publ_author_name
'Kang, Yuwei'
'Yang, Can'
'Wang, Yunjie'
'Wu, Qi'

_publ_section_title
;
 Halogen-ion-driven polymorphs for high-performance nonlinear optical
 crystalline materials.
;
_journal_issue 16
_journal_name_full 'Chemical science'
_journal_page_first 8084
_journal_page_last 8089
_journal_paper_doi 10.1039/d5sc10064j
_journal_volume 17
_journal_year 2026
_chemical_formula_moiety 'Br3 Sn, C8 H20 N'
_chemical_formula_sum 'C8 H20 Br3 N Sn'
_chemical_formula_weight 488.67
_space_group_crystal_system orthorhombic
_space_group_IT_number 36
_space_group_name_Hall 'C 2c -2'
_space_group_name_H-M_alt 'C m c 21'
_atom_sites_solution_hydrogens geom
_atom_sites_solution_primary iterative
_audit_creation_date 2024-11-13
_audit_creation_method
;
Olex2 1.3
(compiled 2020.11.12 svn.r5f609507 for OlexSys, GUI svn.r6408)
;
_audit_update_record
;
2025-12-23 deposited with the CCDC.	2026-02-18 downloaded from the CCDC.
;
_cell_angle_alpha 90
_cell_angle_beta 90
_cell_angle_gamma 90
_cell_formula_units_Z 4
_cell_length_a 10.0466(3)
_cell_length_b 17.0996(5)
_cell_length_c 8.7161(2)
_cell_measurement_reflns_used 5697
_cell_measurement_temperature 223.00
_cell_measurement_theta_max 68.23
_cell_measurement_theta_min 5.07
_cell_volume 1497.36(7)
_computing_cell_refinement 'SAINT V8.40B (?, 2016)'
_computing_data_reduction 'SAINT V8.40B (?, 2016)'
_computing_molecular_graphics 'Olex2 1.3 (Dolomanov et al., 2009)'
_computing_publication_material 'Olex2 1.3 (Dolomanov et al., 2009)'
_computing_structure_refinement 'SHELXL 2018/3 (Sheldrick, 2015)'
_computing_structure_solution 'olex2.solve 1.3 (Bourhis et al., 2015)'
_diffrn_ambient_temperature 223.00
_diffrn_measured_fraction_theta_full 0.988
_diffrn_measured_fraction_theta_max 0.988
_diffrn_measurement_device_type 'Bruker APEX-II CCD'
_diffrn_measurement_method '\f and \w scans'
_diffrn_radiation_type CuK\a
_diffrn_radiation_wavelength 1.54184
_diffrn_reflns_av_R_equivalents 0.0501
_diffrn_reflns_av_unetI/netI 0.0477
_diffrn_reflns_Laue_measured_fraction_full 0.988
_diffrn_reflns_Laue_measured_fraction_max 0.988
_diffrn_reflns_limit_h_max 11
_diffrn_reflns_limit_h_min -12
_diffrn_reflns_limit_k_max 20
_diffrn_reflns_limit_k_min -17
_diffrn_reflns_limit_l_max 10
_diffrn_reflns_limit_l_min -9
_diffrn_reflns_number 5055
_diffrn_reflns_point_group_measured_fraction_full 0.879
_diffrn_reflns_point_group_measured_fraction_max 0.876
_diffrn_reflns_theta_full 67.684
_diffrn_reflns_theta_max 68.233
_diffrn_reflns_theta_min 5.173
_diffrn_source_current 1.1
_diffrn_source_power 0.055
_diffrn_source_voltage 50.0
_diffrn_standards_number 0
_exptl_absorpt_coefficient_mu 22.681
_exptl_absorpt_correction_T_max 0.3201
_exptl_absorpt_correction_T_min 0.1338
_exptl_absorpt_correction_type none
_exptl_absorpt_process_details
;
SADABS-2016/2 (Bruker,2016/2) was used for absorption correction.
wR2(int) was 0.1530 before and 0.1055 after correction.
The Ratio of minimum to maximum transmission is 0.4180.
The \l/2 correction factor is Not present.
;
_exptl_crystal_colour 'metallic whiteish colourless'
_exptl_crystal_colour_lustre metallic
_exptl_crystal_colour_modifier whiteish
_exptl_crystal_colour_primary colourless
_exptl_crystal_density_diffrn 2.168
_exptl_crystal_description needle
_exptl_crystal_F_000 920
_exptl_crystal_size_max 0.1
_exptl_crystal_size_mid 0.1
_exptl_crystal_size_min 0.09
_refine_diff_density_max 2.679
_refine_diff_density_min -0.839
_refine_diff_density_rms 0.212
_refine_ls_abs_structure_details
;
 Refined as an inversion twin.
;
_refine_ls_abs_structure_Flack 0.13(2)
_refine_ls_extinction_method none
_refine_ls_goodness_of_fit_ref 1.097
_refine_ls_hydrogen_treatment constr
_refine_ls_matrix_type full
_refine_ls_number_parameters 108
_refine_ls_number_reflns 1274
_refine_ls_number_restraints 198
_refine_ls_restrained_S_all 1.099
_refine_ls_R_factor_all 0.0512
_refine_ls_R_factor_gt 0.0506
_refine_ls_shift/su_max 0.000
_refine_ls_shift/su_mean 0.000
_refine_ls_structure_factor_coef Fsqd
_refine_ls_weighting_details 'w=1/[\s^2^(Fo^2^)+(0.1055P)^2^] where P=(Fo^2^+2Fc^2^)/3'
_refine_ls_weighting_scheme calc
_refine_ls_wR_factor_gt 0.1266
_refine_ls_wR_factor_ref 0.1267
_reflns_Friedel_coverage 0.655
_reflns_Friedel_fraction_full 0.753
_reflns_Friedel_fraction_max 0.747
_reflns_number_gt 1266
_reflns_number_total 1274
_reflns_threshold_expression 'I > 2\s(I)'
_cod_data_source_file d5sc10064j2.cif
_cod_data_source_block cu_154166_br_0m
_cod_depositor_comments 'Adding full bibliography for 1576615--1576616.cif.'
_cod_database_code 1576615
_shelx_shelxl_version_number 2018/3
_shelx_space_group_comment
;
The symmetry employed for this shelxl refinement is uniquely defined
by the following loop, which should always be used as a source of
symmetry information in preference to the above space-group names.
They are only intended as comments.
;
_shelx_estimated_absorpt_t_max 0.235
_shelx_estimated_absorpt_t_min 0.210
_olex2_refinement_description
;
1. Twinned data refinement
 Scales: 0.87(2)
 0.13(2)
2. Fixed Uiso
 At 1.2 times of:
  All C(H,H) groups
 At 1.5 times of:
  All C(H,H,H) groups
3. Restrained distances
 N1-C1 = N1-C3 = N1-C5 = N1-C7
 1.46 with sigma of 0.01
 C1-C3 = C3-C7
 2.5 with sigma of 0.01
 C1-C3 = C3-C5
 2.5 with sigma of 0.01
 C5-C6 = C8-C7 = C3-C4 = C1-C2
 1.48 with sigma of 0.01
 C7-C5 = C5-C1
 2.5 with sigma of 0.01
 C5-C7 = C7-C1
 2.5 with sigma of 0.01
4. Uiso/Uaniso restraints and constraints
All non-hydrogen atoms have similar U: within 2A with sigma of 0.01 and sigma
for terminal atoms of 0.02 within 2A
All non-hydrogen atoms restrained to be isotropic: with sigma of 0.01 and sigma
for terminal atoms of 0.02
5. Rigid body (RIGU) restrains
 All non-hydrogen atoms
 with sigma for 1-2 distances of 0.01 and sigma for 1-3 distances of 0.01
6. Others
 Fixed Sof: N1(0.5) C1(0.5) H1A(0.5) H1B(0.5) C2(0.5) H2A(0.5) H2B(0.5)
 H2C(0.5) C3(0.5) H3A(0.5) H3B(0.5) C4(0.5) H4A(0.5) H4B(0.5) H4C(0.5) C5(0.5)
 H5A(0.5) H5B(0.5) C6(0.5) H6A(0.5) H6B(0.5) H6C(0.5) C7(0.5) H7A(0.5) H7B(0.5)
 C8(0.5) H8A(0.5) H8B(0.5) H8C(0.5)
7.a Secondary CH2 refined with riding coordinates:
 C1(H1A,H1B), C3(H3A,H3B), C5(H5A,H5B), C7(H7A,H7B)
7.b Idealised Me refined as rotating group:
 C2(H2A,H2B,H2C), C4(H4A,H4B,H4C), C6(H6A,H6B,H6C), C8(H8A,H8B,H8C)
;
_olex2_submission_special_instructions 'No special instructions were received'

loop_
_space_group_symop_operation_xyz
'x, y, z'
'-x, -y, z+1/2'
'x, -y, z+1/2'
'-x, y, z'
'x+1/2, y+1/2, z'
'-x+1/2, -y+1/2, z+1/2'
'x+1/2, -y+1/2, z+1/2'
'-x+1/2, y+1/2, z'

loop_
_atom_site_label
_atom_site_type_symbol
_atom_site_fract_x
_atom_site_fract_y
_atom_site_fract_z
_atom_site_U_iso_or_equiv
_atom_site_adp_type
_atom_site_occupancy
_atom_site_site_symmetry_order
_atom_site_calc_flag
_atom_site_refinement_flags_posn
_atom_site_refinement_flags_adp
_atom_site_refinement_flags_occupancy
_atom_site_disorder_assembly
_atom_site_disorder_group
Sn1 Sn 0.500000 0.50900(5) 0.44101(15) 0.0421(4) Uani 1 2 d S TU P . .
Br1 Br 0.500000 0.62801(10) 0.6414(2) 0.0589(5) Uani 1 2 d S TU P . .
Br2 Br 0.30540(11) 0.57526(8) 0.27585(18) 0.0576(4) Uani 1 1 d . U . . .
N1 N -0.0070(16) 0.6595(6) 0.7246(12) 0.039(2) Uani 0.5 1 d D U P A -1
C1 C -0.1212(14) 0.6266(9) 0.8195(19) 0.044(4) Uani 0.5 1 d D U P A -1
H1A H -0.178224 0.594936 0.752581 0.053 Uiso 0.5 1 calc R U P A -1
H1B H -0.084500 0.591848 0.898299 0.053 Uiso 0.5 1 calc R U P A -1
C2 C -0.204(3) 0.6870(14) 0.895(3) 0.055(5) Uani 0.5 1 d D U P A -1
H2A H -0.240562 0.722036 0.818552 0.082 Uiso 0.5 1 calc R U P A -1
H2B H -0.150110 0.716501 0.967007 0.082 Uiso 0.5 1 calc R U P A -1
H2C H -0.276622 0.661875 0.950345 0.082 Uiso 0.5 1 calc R U P A -1
C3 C 0.0735(16) 0.7164(9) 0.821(2) 0.051(4) Uani 0.5 1 d D U P A -1
H3A H 0.148043 0.735720 0.759648 0.061 Uiso 0.5 1 calc R U P A -1
H3B H 0.017021 0.761277 0.846643 0.061 Uiso 0.5 1 calc R U P A -1
C4 C 0.127(3) 0.6836(17) 0.966(3) 0.070(6) Uani 0.5 1 d D U P A -1
H4A H 0.171344 0.634231 0.945060 0.104 Uiso 0.5 1 calc R U P A -1
H4B H 0.055048 0.675027 1.038076 0.104 Uiso 0.5 1 calc R U P A -1
H4C H 0.190801 0.719947 1.010218 0.104 Uiso 0.5 1 calc R U P A -1
C5 C 0.0825(13) 0.5934(8) 0.6736(19) 0.040(4) Uani 0.5 1 d D U P A -1
H5A H 0.160816 0.616334 0.623918 0.048 Uiso 0.5 1 calc R U P A -1
H5B H 0.113687 0.565902 0.765470 0.048 Uiso 0.5 1 calc R U P A -1
C6 C 0.025(2) 0.5347(13) 0.568(3) 0.049(6) Uani 0.5 1 d D U P A -1
H6A H -0.011891 0.561024 0.478771 0.074 Uiso 0.5 1 calc R U P A -1
H6B H -0.044801 0.505972 0.619920 0.074 Uiso 0.5 1 calc R U P A -1
H6C H 0.094109 0.498756 0.535126 0.074 Uiso 0.5 1 calc R U P A -1
C7 C -0.0639(17) 0.7021(11) 0.5868(16) 0.050(4) Uani 0.5 1 d D U P A -1
H7A H -0.127482 0.667494 0.535320 0.059 Uiso 0.5 1 calc R U P A -1
H7B H -0.113299 0.747884 0.623337 0.059 Uiso 0.5 1 calc R U P A -1
C8 C 0.036(3) 0.729(2) 0.473(4) 0.077(8) Uani 0.5 1 d D U P A -1
H8A H -0.003314 0.726876 0.370761 0.116 Uiso 0.5 1 calc R U P A -1
H8B H 0.112686 0.694432 0.476108 0.116 Uiso 0.5 1 calc R U P A -1
H8C H 0.062675 0.781698 0.495958 0.116 Uiso 0.5 1 calc R U P A -1

loop_
_atom_site_aniso_label
_atom_site_aniso_U_11
_atom_site_aniso_U_22
_atom_site_aniso_U_33
_atom_site_aniso_U_23
_atom_site_aniso_U_13
_atom_site_aniso_U_12
Sn1 0.0530(5) 0.0375(5) 0.0358(5) -0.0001(4) 0.000 0.000
Br1 0.0940(13) 0.0430(10) 0.0398(9) -0.0055(7) 0.000 0.000
Br2 0.0463(6) 0.0620(8) 0.0645(9) -0.0008(6) -0.0107(5) -0.0023(4)
N1 0.032(4) 0.041(5) 0.043(5) 0.005(4) -0.010(6) 0.000(6)
C1 0.047(7) 0.039(7) 0.046(8) 0.004(6) -0.007(6) -0.001(6)
C2 0.062(12) 0.053(11) 0.049(11) -0.001(9) 0.005(8) 0.011(9)
C3 0.044(7) 0.048(8) 0.060(8) -0.005(7) -0.005(7) -0.007(6)
C4 0.066(12) 0.069(13) 0.074(13) -0.014(12) -0.019(12) 0.002(11)
C5 0.031(7) 0.043(7) 0.045(7) 0.001(6) -0.010(6) 0.005(5)
C6 0.041(16) 0.054(10) 0.053(10) -0.015(9) -0.006(7) 0.003(7)
C7 0.043(6) 0.054(8) 0.051(8) 0.009(7) -0.005(6) 0.011(7)
C8 0.072(15) 0.082(14) 0.078(14) 0.022(12) 0.009(10) 0.015(10)

loop_
_atom_type_symbol
_atom_type_description
_atom_type_scat_dispersion_real
_atom_type_scat_dispersion_imag
_atom_type_scat_source
C C 0.0181 0.0091 'International Tables Vol C Tables 4.2.6.8 and 6.1.1.4'
H H 0.0000 0.0000 'International Tables Vol C Tables 4.2.6.8 and 6.1.1.4'
Br Br -0.6763 1.2805 'International Tables Vol C Tables 4.2.6.8 and 6.1.1.4'
N N 0.0311 0.0180 'International Tables Vol C Tables 4.2.6.8 and 6.1.1.4'
Sn Sn 0.0259 5.4591 'International Tables Vol C Tables 4.2.6.8 and 6.1.1.4'

loop_
_geom_angle_atom_site_label_1
_geom_angle_atom_site_label_2
_geom_angle_atom_site_label_3
_geom_angle
_geom_angle_site_symmetry_1
_geom_angle_site_symmetry_3
_geom_angle_publ_flag
Br2 Sn1 Br1 91.67(5) . . ?
Br2 Sn1 Br1 91.67(5) 4_655 . ?
Br2 Sn1 Br2 93.73(7) . 4_655 ?
C3 N1 C1 109.6(8) . . ?
C5 N1 C1 109.4(8) . . ?
C5 N1 C3 108.9(10) . . ?
C5 N1 C7 110.5(8) . . ?
C7 N1 C1 108.9(10) . . ?
C7 N1 C3 109.4(9) . . ?
N1 C1 H1A 108.7 . . ?
N1 C1 H1B 108.7 . . ?
H1A C1 H1B 107.6 . . ?
C2 C1 N1 114.1(14) . . ?
C2 C1 H1A 108.7 . . ?
C2 C1 H1B 108.7 . . ?
C1 C2 H2A 109.5 . . ?
C1 C2 H2B 109.5 . . ?
C1 C2 H2C 109.5 . . ?
H2A C2 H2B 109.5 . . ?
H2A C2 H2C 109.5 . . ?
H2B C2 H2C 109.5 . . ?
N1 C3 H3A 108.5 . . ?
N1 C3 H3B 108.5 . . ?
H3A C3 H3B 107.5 . . ?
C4 C3 N1 115.1(15) . . ?
C4 C3 H3A 108.5 . . ?
C4 C3 H3B 108.5 . . ?
C3 C4 H4A 109.5 . . ?
C3 C4 H4B 109.5 . . ?
C3 C4 H4C 109.5 . . ?
H4A C4 H4B 109.5 . . ?
H4A C4 H4C 109.5 . . ?
H4B C4 H4C 109.5 . . ?
N1 C5 H5A 108.0 . . ?
N1 C5 H5B 108.0 . . ?
H5A C5 H5B 107.2 . . ?
C6 C5 N1 117.2(12) . . ?
C6 C5 H5A 108.0 . . ?
C6 C5 H5B 108.0 . . ?
C5 C6 H6A 109.5 . . ?
C5 C6 H6B 109.5 . . ?
C5 C6 H6C 109.5 . . ?
H6A C6 H6B 109.5 . . ?
H6A C6 H6C 109.5 . . ?
H6B C6 H6C 109.5 . . ?
N1 C7 H7A 108.5 . . ?
N1 C7 H7B 108.5 . . ?
H7A C7 H7B 107.5 . . ?
C8 C7 N1 115.2(16) . . ?
C8 C7 H7A 108.5 . . ?
C8 C7 H7B 108.5 . . ?
C7 C8 H8A 109.5 . . ?
C7 C8 H8B 109.5 . . ?
C7 C8 H8C 109.5 . . ?
H8A C8 H8B 109.5 . . ?
H8A C8 H8C 109.5 . . ?
H8B C8 H8C 109.5 . . ?

loop_
_geom_bond_atom_site_label_1
_geom_bond_atom_site_label_2
_geom_bond_distance
_geom_bond_site_symmetry_2
_geom_bond_publ_flag
Sn1 Br1 2.682(2) . ?
Sn1 Br2 2.6792(14) 4_655 ?
Sn1 Br2 2.6792(14) . ?
N1 C1 1.522(11) . ?
N1 C3 1.521(11) . ?
N1 C5 1.511(11) . ?
N1 C7 1.517(10) . ?
C1 H1A 0.9800 . ?
C1 H1B 0.9800 . ?
C1 C2 1.484(13) . ?
C2 H2A 0.9700 . ?
C2 H2B 0.9700 . ?
C2 H2C 0.9700 . ?
C3 H3A 0.9800 . ?
C3 H3B 0.9800 . ?
C3 C4 1.483(13) . ?
C4 H4A 0.9700 . ?
C4 H4B 0.9700 . ?
C4 H4C 0.9700 . ?
C5 H5A 0.9800 . ?
C5 H5B 0.9800 . ?
C5 C6 1.480(12) . ?
C6 H6A 0.9700 . ?
C6 H6B 0.9700 . ?
C6 H6C 0.9700 . ?
C7 H7A 0.9800 . ?
C7 H7B 0.9800 . ?
C7 C8 1.481(13) . ?
C8 H8A 0.9700 . ?
C8 H8B 0.9700 . ?
C8 H8C 0.9700 . ?

loop_
_geom_hbond_atom_site_label_D
_geom_hbond_atom_site_label_H
_geom_hbond_atom_site_label_A
_geom_hbond_distance_DH
_geom_hbond_distance_HA
_geom_hbond_distance_DA
_geom_hbond_angle_DHA
_geom_hbond_site_symmetry_A
_geom_hbond_publ_flag
C5 H5B Br2 0.98 3.09 3.758(13) 126.7 3_565 yes

loop_
_geom_torsion_atom_site_label_1
_geom_torsion_atom_site_label_2
_geom_torsion_atom_site_label_3
_geom_torsion_atom_site_label_4
_geom_torsion
_geom_torsion_site_symmetry_1
_geom_torsion_site_symmetry_2
_geom_torsion_site_symmetry_3
_geom_torsion_site_symmetry_4
_geom_torsion_publ_flag
C1 N1 C3 C4 57(2) . . . . ?
C1 N1 C5 C6 65(2) . . . . ?
C1 N1 C7 C8 -172(2) . . . . ?
C3 N1 C1 C2 51.9(19) . . . . ?
C3 N1 C5 C6 -175.4(19) . . . . ?
C3 N1 C7 C8 68(2) . . . . ?
C5 N1 C1 C2 171.3(17) . . . . ?
C5 N1 C3 C4 -63(2) . . . . ?
C5 N1 C7 C8 -52(2) . . . . ?
C7 N1 C1 C2 -67.8(18) . . . . ?
C7 N1 C3 C4 176(2) . . . . ?
C7 N1 C5 C6 -55(2) . . . . ?

loop_
_twin_individual_id
_twin_individual_mass_fraction_refined
1 0.87(2)
2 0.13(2)
